data_7058615
loop_
_publ_author_name
'Wang, Wen-Min'
'Zhang, Li'
'Li, Xian-Zhen'
'He, Li-Yuan'
'Wang, Xin-Xin'
'Shi, Ying'
'Wang, Jie'
'Dong, Jie'
'Wu, Zhi-Lei'

_publ_section_title
;
 Structures, fluorescence properties and magnetic properties of a series
 of rhombus-shaped LnIII4 clusters: magnetocaloric effect and
 single-molecule-magnet behavior
;
_journal_issue 33
_journal_name_full 'New Journal of Chemistry'
_journal_page_first 12941
_journal_paper_doi 10.1039/C9NJ02872B
_journal_volume 43
_journal_year 2019
_chemical_formula_moiety 'C128 H120 Eu4 N12 O16, 4(C2 H3 N)'
_chemical_formula_sum 'C136 H132 Eu4 N16 O16'
_chemical_formula_weight 2854.41
_space_group_crystal_system triclinic
_space_group_IT_number 2
_space_group_name_Hall '-P 1'
_space_group_name_H-M_alt 'P -1'
_symmetry_space_group_name_Hall '-P 1'
_symmetry_space_group_name_H-M 'P -1'
_atom_sites_solution_hydrogens geom
_audit_creation_date 2019-06-01
_audit_creation_method
;
Olex2 1.2
(compiled 2018.05.29 svn.r3508 for OlexSys, GUI svn.r5506)
;
_audit_update_record
;
2019-06-01 deposited with the CCDC.    2019-07-11 downloaded from the CCDC.
;
_cell_angle_alpha 82.897(6)
_cell_angle_beta 76.208(5)
_cell_angle_gamma 88.888(6)
_cell_formula_units_Z 1
_cell_length_a 13.1195(15)
_cell_length_b 15.6666(19)
_cell_length_c 15.7695(16)
_cell_measurement_reflns_used 8804
_cell_measurement_temperature 113(2)
_cell_measurement_theta_max 27.5
_cell_measurement_theta_min 3.1
_cell_volume 3123.4(6)
_computing_molecular_graphics 'Olex2 (Dolomanov et al., 2009)'
_computing_publication_material 'Olex2 (Dolomanov et al., 2009)'
_computing_structure_refinement 'XL (Sheldrick, 2008)'
_diffrn_ambient_temperature 113.15
_diffrn_measured_fraction_theta_full 0.990
_diffrn_measured_fraction_theta_max 0.990
_diffrn_measurement_device_type 'Bruker P4'
_diffrn_measurement_method '\w scans'
_diffrn_radiation_monochromator graphite
_diffrn_radiation_type MoK\a
_diffrn_radiation_wavelength 0.71073
_diffrn_reflns_av_R_equivalents 0.0624
_diffrn_reflns_av_unetI/netI 0.0520
_diffrn_reflns_Laue_measured_fraction_full 0.990
_diffrn_reflns_Laue_measured_fraction_max 0.990
_diffrn_reflns_limit_h_max 15
_diffrn_reflns_limit_h_min -15
_diffrn_reflns_limit_k_max 18
_diffrn_reflns_limit_k_min -18
_diffrn_reflns_limit_l_max 18
_diffrn_reflns_limit_l_min -18
_diffrn_reflns_number 33906
_diffrn_reflns_point_group_measured_fraction_full 0.990
_diffrn_reflns_point_group_measured_fraction_max 0.990
_diffrn_reflns_theta_full 25.018
_diffrn_reflns_theta_max 25.018
_diffrn_reflns_theta_min 3.056
_exptl_absorpt_coefficient_mu 2.052
_exptl_absorpt_correction_type none
_exptl_crystal_colour Colorless
_exptl_crystal_density_diffrn 1.518
_exptl_crystal_density_method "'not measured'"
_exptl_crystal_description Prism
_exptl_crystal_F_000 1440
_exptl_crystal_size_max 0.2
_exptl_crystal_size_mid 0.18
_exptl_crystal_size_min 0.16
_refine_diff_density_max 1.547
_refine_diff_density_min -1.970
_refine_diff_density_rms 0.125
_refine_ls_extinction_method none
_refine_ls_goodness_of_fit_ref 1.043
_refine_ls_hydrogen_treatment constr
_refine_ls_matrix_type full
_refine_ls_number_parameters 784
_refine_ls_number_reflns 10929
_refine_ls_number_restraints 18
_refine_ls_restrained_S_all 1.044
_refine_ls_R_factor_all 0.0386
_refine_ls_R_factor_gt 0.0347
_refine_ls_shift/su_max 0.003
_refine_ls_shift/su_mean 0.000
_refine_ls_structure_factor_coef Fsqd
_refine_ls_weighting_details 'w=1/[\s^2^(Fo^2^)+(0.0597P)^2^+0.0477P] where P=(Fo^2^+2Fc^2^)/3'
_refine_ls_weighting_scheme calc
_refine_ls_wR_factor_gt 0.0928
_refine_ls_wR_factor_ref 0.0957
_reflns_Friedel_coverage 0.000
_reflns_number_gt 9743
_reflns_number_total 10929
_reflns_threshold_expression 'I > 2\s(I)'
_cod_data_source_file c9nj02872b2.cif
_cod_data_source_block 2
_cod_depositor_comments 'Adding full bibliography for 7058609--7058615.cif.'
_cod_original_cell_volume 3123.5(6)
_cod_database_code 7058615
_shelx_shelxl_version_number 2016/6
_shelx_space_group_comment
;
The symmetry employed for this shelxl refinement is uniquely defined
by the following loop, which should always be used as a source of
symmetry information in preference to the above space-group names.
They are only intended as comments.
;
_shelx_estimated_absorpt_t_max 0.735
_shelx_estimated_absorpt_t_min 0.684
_olex2_refinement_description
;
1. Fixed Uiso
 At 1.2 times of:
  All C(H) groups, All C(H,H) groups, All O(H) groups
 At 1.5 times of:
  All C(H,H,H) groups
2. Uiso/Uaniso restraints and constraints
Uanis(N8) \\sim Ueq, Uanis(C67) \\sim Ueq, Uanis(C68) \\sim Ueq: with sigma of
0.01 and sigma for terminal atoms of 0.02
3.a Ternary CH refined with riding coordinates:
 O8(H8)
3.b Secondary CH2 refined with riding coordinates:
 C17(H17A,H17B), C35(H35A,H35B), C53(H53A,H53B)
3.c Aromatic/amide H refined with riding coordinates:
 C3(H3), C4(H4), C7(H7), C8(H8A), C9(H9), C10(H10), C12(H12), C13(H13),
 C15(H15), C16(H16), C21(H21), C22(H22), C25(H25), C26(H26), C27(H27), C28(H28),
  C30(H30), C31(H31), C33(H33), C34(H34), C39(H39), C40(H40), C43(H43),
 C44(H44), C45(H45), C46(H46), C48(H48), C49(H49), C51(H51), C52(H52), C57(H57),
  C62(H62)
3.d Idealised Me refined as rotating group:
 C18(H18A,H18B,H18C), C36(H36A,H36B,H36C), C54(H54A,H54B,H54C), C55(H55A,H55B,
 H55C), C59(H59A,H59B,H59C), C60(H60A,H60B,H60C), C64(H64A,H64B,H64C), C66(H66A,
 H66B,H66C), C68(H68A,H68B,H68C)
;
_olex2_submission_special_instructions 'No special instructions were received'

loop_
_space_group_symop_operation_xyz
'x, y, z'
'-x, -y, -z'

loop_
_atom_site_label
_atom_site_type_symbol
_atom_site_fract_x
_atom_site_fract_y
_atom_site_fract_z
_atom_site_U_iso_or_equiv
_atom_site_adp_type
_atom_site_occupancy
_atom_site_site_symmetry_order
_atom_site_calc_flag
_atom_site_refinement_flags_posn
_atom_site_refinement_flags_adp
Eu1 Eu -0.09589(2) 0.08729(2) 0.33941(2) 0.02037(7) Uani 1 1 d . .
Eu2 Eu 0.07644(2) -0.08839(2) 0.43514(2) 0.02000(7) Uani 1 1 d . .
O1 O -0.19579(16) 0.13822(14) 0.47198(13) 0.0268(5) Uani 1 1 d . .
O2 O 0.01355(16) 0.15223(13) 0.41635(13) 0.0242(5) Uani 1 1 d . .
O3 O 0.07162(16) 0.00674(13) 0.30126(13) 0.0225(5) Uani 1 1 d . .
O4 O -0.23795(17) -0.00962(15) 0.36603(14) 0.0298(5) Uani 1 1 d . .
O5 O -0.11562(17) 0.06036(14) 0.20138(13) 0.0280(5) Uani 1 1 d . .
O6 O -0.05001(17) -0.17016(14) 0.39168(14) 0.0291(5) Uani 1 1 d . .
O7 O 0.16264(18) -0.19414(15) 0.35325(15) 0.0340(5) Uani 1 1 d . .
O8 O -0.08109(16) -0.01121(13) 0.46092(13) 0.0209(4) Uani 1 1 d . .
H8 H -0.143569 -0.050543 0.481373 0.025 Uiso 1 1 calc R .
N1 N -0.2483(2) 0.19107(17) 0.31958(17) 0.0274(6) Uani 1 1 d . .
N2 N -0.5537(2) 0.34131(18) 0.47744(18) 0.0319(6) Uani 1 1 d . .
N3 N 0.0172(2) 0.21053(17) 0.24688(16) 0.0261(6) Uani 1 1 d . .
N4 N 0.3477(2) 0.36330(18) 0.21808(17) 0.0311(6) Uani 1 1 d . .
N5 N 0.2423(2) 0.00490(16) 0.36985(16) 0.0240(6) Uani 1 1 d . .
N6 N 0.4541(2) 0.15444(19) 0.10144(17) 0.0341(7) Uani 1 1 d . .
C1 C -0.3127(2) 0.2139(2) 0.39652(19) 0.0251(7) Uani 1 1 d . .
C2 C -0.2820(2) 0.18418(19) 0.4758(2) 0.0254(7) Uani 1 1 d . .
C3 C -0.3467(2) 0.2056(2) 0.5547(2) 0.0269(7) Uani 1 1 d . .
H3 H -0.331028 0.184214 0.609209 0.032 Uiso 1 1 calc R .
C4 C -0.4340(3) 0.2581(2) 0.5539(2) 0.0298(7) Uani 1 1 d . .
H4 H -0.474754 0.272775 0.608449 0.036 Uiso 1 1 calc R .
C5 C -0.4639(2) 0.2895(2) 0.4783(2) 0.0267(7) Uani 1 1 d . .
C6 C -0.4034(3) 0.2647(2) 0.3976(2) 0.0289(7) Uani 1 1 d . .
C7 C -0.4272(3) 0.2911(2) 0.3150(2) 0.0353(8) Uani 1 1 d . .
H7 H -0.487443 0.324983 0.312219 0.042 Uiso 1 1 calc R .
C8 C -0.3639(3) 0.2680(2) 0.2400(2) 0.0346(8) Uani 1 1 d . .
H8A H -0.379677 0.285099 0.184713 0.042 Uiso 1 1 calc R .
C9 C -0.2747(3) 0.2185(2) 0.2454(2) 0.0336(8) Uani 1 1 d . .
H9 H -0.230619 0.203961 0.192162 0.040 Uiso 1 1 calc R .
C10 C -0.5710(3) 0.3994(2) 0.5284(2) 0.0318(8) Uani 1 1 d . .
H10 H -0.520197 0.408065 0.560641 0.038 Uiso 1 1 calc R .
C11 C -0.6640(3) 0.4540(2) 0.5409(2) 0.0304(7) Uani 1 1 d . .
C12 C -0.7455(3) 0.4439(2) 0.4999(2) 0.0398(9) Uani 1 1 d . .
H12 H -0.741160 0.400554 0.462030 0.048 Uiso 1 1 calc R .
C13 C -0.8321(3) 0.4961(3) 0.5136(2) 0.0440(9) Uani 1 1 d . .
H13 H -0.885960 0.488514 0.484173 0.053 Uiso 1 1 calc R .
C14 C -0.8430(3) 0.5593(2) 0.5693(2) 0.0373(8) Uani 1 1 d . .
C15 C -0.7616(3) 0.5691(2) 0.6103(3) 0.0395(9) Uani 1 1 d . .
H15 H -0.766477 0.611960 0.648679 0.047 Uiso 1 1 calc R .
C16 C -0.6745(3) 0.5178(2) 0.5964(2) 0.0369(8) Uani 1 1 d . .
H16 H -0.620284 0.526126 0.625206 0.044 Uiso 1 1 calc R .
C17 C -0.9411(3) 0.6127(3) 0.5869(3) 0.0452(9) Uani 1 1 d . .
H17A H -0.966127 0.625953 0.532309 0.054 Uiso 1 1 calc R .
H17B H -0.925639 0.667696 0.606416 0.054 Uiso 1 1 calc R .
C18 C -1.0265(3) 0.5625(3) 0.6587(3) 0.0544(11) Uani 1 1 d . .
H18A H -1.037246 0.506088 0.641278 0.082 Uiso 1 1 calc GR .
H18B H -1.092270 0.594643 0.666203 0.082 Uiso 1 1 calc GR .
H18C H -1.004461 0.554899 0.714267 0.082 Uiso 1 1 calc GR .
C19 C 0.0999(2) 0.2330(2) 0.28085(19) 0.0258(7) Uani 1 1 d . .
C20 C 0.0961(2) 0.19972(19) 0.37128(19) 0.0227(6) Uani 1 1 d . .
C21 C 0.1788(2) 0.21940(19) 0.40514(19) 0.0247(7) Uani 1 1 d . .
H21 H 0.179887 0.196776 0.463653 0.030 Uiso 1 1 calc R .
C22 C 0.2622(2) 0.27271(19) 0.3542(2) 0.0262(7) Uani 1 1 d . .
H22 H 0.318403 0.284802 0.379426 0.031 Uiso 1 1 calc R .
C23 C 0.2649(2) 0.3079(2) 0.2690(2) 0.0262(7) Uani 1 1 d . .
C24 C 0.1835(3) 0.2861(2) 0.2302(2) 0.0270(7) Uani 1 1 d . .
C25 C 0.1792(3) 0.3176(2) 0.1426(2) 0.0330(8) Uani 1 1 d . .
H25 H 0.233090 0.354743 0.106629 0.040 Uiso 1 1 calc R .
C26 C 0.0981(3) 0.2947(2) 0.1104(2) 0.0348(8) Uani 1 1 d . .
H26 H 0.094822 0.315179 0.051901 0.042 Uiso 1 1 calc R .
C27 C 0.0193(3) 0.2404(2) 0.1645(2) 0.0336(8) Uani 1 1 d . .
H27 H -0.036163 0.224076 0.140468 0.040 Uiso 1 1 calc R .
C28 C 0.3726(3) 0.4247(2) 0.2556(2) 0.0307(7) Uani 1 1 d . .
H28 H 0.329170 0.434407 0.310989 0.037 Uiso 1 1 calc R .
C29 C 0.4634(3) 0.4809(2) 0.2185(2) 0.0312(7) Uani 1 1 d . .
C30 C 0.5381(3) 0.4656(2) 0.1421(2) 0.0392(9) Uani 1 1 d . .
H30 H 0.527790 0.419875 0.110533 0.047 Uiso 1 1 calc R .
C31 C 0.6270(3) 0.5176(3) 0.1129(3) 0.0457(10) Uani 1 1 d . .
H31 H 0.678194 0.506003 0.062067 0.055 Uiso 1 1 calc R .
C32 C 0.6430(3) 0.5864(3) 0.1564(3) 0.0461(10) Uani 1 1 d . .
C33 C 0.5672(3) 0.6027(3) 0.2300(3) 0.0473(10) Uani 1 1 d . .
H33 H 0.575486 0.650532 0.259460 0.057 Uiso 1 1 calc R .
C34 C 0.4789(3) 0.5496(2) 0.2612(2) 0.0386(8) Uani 1 1 d . .
H34 H 0.428609 0.560766 0.312772 0.046 Uiso 1 1 calc R .
C35 C 0.7424(3) 0.6398(4) 0.1273(3) 0.0683(14) Uani 1 1 d . .
H35A H 0.764253 0.648257 0.062227 0.082 Uiso 1 1 calc R .
H35B H 0.729251 0.697077 0.147927 0.082 Uiso 1 1 calc R .
C36 C 0.8289(4) 0.5964(4) 0.1636(4) 0.087(2) Uani 1 1 d . .
H36A H 0.805478 0.584558 0.227816 0.130 Uiso 1 1 calc GR .
H36B H 0.890962 0.634149 0.148124 0.130 Uiso 1 1 calc GR .
H36C H 0.846593 0.542241 0.138686 0.130 Uiso 1 1 calc GR .
C37 C 0.2522(2) 0.04168(19) 0.28512(19) 0.0241(7) Uani 1 1 d . .
C38 C 0.1623(2) 0.03880(19) 0.24849(19) 0.0237(7) Uani 1 1 d . .
C39 C 0.1746(3) 0.0711(2) 0.16071(19) 0.0273(7) Uani 1 1 d . .
H39 H 0.117682 0.067205 0.133758 0.033 Uiso 1 1 calc R .
C40 C 0.2702(3) 0.1098(2) 0.1102(2) 0.0319(8) Uani 1 1 d . .
H40 H 0.275722 0.131138 0.050223 0.038 Uiso 1 1 calc R .
C41 C 0.3549(3) 0.1172(2) 0.1458(2) 0.0304(7) Uani 1 1 d . .
C42 C 0.3468(2) 0.0828(2) 0.2353(2) 0.0270(7) Uani 1 1 d . .
C43 C 0.4288(3) 0.0897(2) 0.2780(2) 0.0324(8) Uani 1 1 d . .
H43 H 0.493149 0.117100 0.246806 0.039 Uiso 1 1 calc R .
C44 C 0.4153(3) 0.0568(2) 0.3650(2) 0.0347(8) Uani 1 1 d . .
H44 H 0.468757 0.062883 0.395284 0.042 Uiso 1 1 calc R .
C45 C 0.3207(2) 0.0141(2) 0.4078(2) 0.0297(7) Uani 1 1 d . .
H45 H 0.312268 -0.009563 0.467506 0.036 Uiso 1 1 calc R .
C46 C 0.4620(3) 0.2227(2) 0.0483(2) 0.0334(8) Uani 1 1 d . .
H46 H 0.400446 0.248434 0.035415 0.040 Uiso 1 1 calc R .
C47 C 0.5648(3) 0.2629(2) 0.0063(2) 0.0337(8) Uani 1 1 d . .
C48 C 0.5714(3) 0.3403(3) -0.0477(2) 0.0480(10) Uani 1 1 d . .
H48 H 0.509695 0.365688 -0.060784 0.058 Uiso 1 1 calc R .
C49 C 0.6688(3) 0.3812(3) -0.0831(3) 0.0513(11) Uani 1 1 d . .
H49 H 0.671845 0.434858 -0.119026 0.062 Uiso 1 1 calc R .
C50 C 0.7598(3) 0.3459(3) -0.0673(2) 0.0426(9) Uani 1 1 d . .
C51 C 0.7535(3) 0.2678(3) -0.0134(2) 0.0430(9) Uani 1 1 d . .
H51 H 0.815496 0.242658 -0.000807 0.052 Uiso 1 1 calc R .
C52 C 0.6576(3) 0.2264(3) 0.0220(2) 0.0382(9) Uani 1 1 d . .
H52 H 0.654901 0.172560 0.057544 0.046 Uiso 1 1 calc R .
C53 C 0.8641(3) 0.3920(3) -0.1049(3) 0.0602(12) Uani 1 1 d . .
H53A H 0.918199 0.349259 -0.125112 0.072 Uiso 1 1 calc R .
H53B H 0.858502 0.432599 -0.156939 0.072 Uiso 1 1 calc R .
C54 C 0.8990(4) 0.4402(4) -0.0417(4) 0.091(2) Uani 1 1 d . .
H54A H 0.846262 0.483123 -0.021690 0.136 Uiso 1 1 calc GR .
H54B H 0.966069 0.469194 -0.070428 0.136 Uiso 1 1 calc GR .
H54C H 0.907740 0.400213 0.008945 0.136 Uiso 1 1 calc GR .
C55 C -0.3750(3) -0.1055(3) 0.3676(3) 0.0456(10) Uani 1 1 d . .
H55A H -0.362729 -0.129176 0.424728 0.068 Uiso 1 1 calc GR .
H55B H -0.378938 -0.152540 0.332818 0.068 Uiso 1 1 calc GR .
H55C H -0.441169 -0.073935 0.376542 0.068 Uiso 1 1 calc GR .
C56 C -0.2865(3) -0.0457(2) 0.3195(2) 0.0335(8) Uani 1 1 d . .
C57 C -0.2614(3) -0.0330(2) 0.2268(2) 0.0386(9) Uani 1 1 d . .
H57 H -0.303757 -0.062132 0.198072 0.046 Uiso 1 1 calc R .
C58 C -0.1807(3) 0.0180(2) 0.1744(2) 0.0329(8) Uani 1 1 d . .
C59 C -0.1639(3) 0.0245(3) 0.0749(2) 0.0392(9) Uani 1 1 d . .
H59A H -0.161993 0.085181 0.050244 0.059 Uiso 1 1 calc GR .
H59B H -0.221617 -0.005017 0.060483 0.059 Uiso 1 1 calc GR .
H59C H -0.097285 -0.002477 0.049870 0.059 Uiso 1 1 calc GR .
C60 C 0.2270(4) -0.3301(3) 0.3145(3) 0.0545(12) Uani 1 1 d . .
H60A H 0.280073 -0.303524 0.263896 0.082 Uiso 1 1 calc GR .
H60B H 0.200277 -0.383013 0.299813 0.082 Uiso 1 1 calc GR .
H60C H 0.258580 -0.343950 0.364904 0.082 Uiso 1 1 calc GR .
C61 C 0.1375(3) -0.2683(2) 0.3377(2) 0.0368(8) Uani 1 1 d . .
C62 C 0.0358(3) -0.2932(2) 0.3398(2) 0.0389(9) Uani 1 1 d . .
H62 H 0.025224 -0.348813 0.325209 0.047 Uiso 1 1 calc R .
C63 C -0.0523(3) -0.2408(2) 0.3624(2) 0.0330(8) Uani 1 1 d . .
C64 C -0.1565(3) -0.2680(3) 0.3484(3) 0.0472(10) Uani 1 1 d . .
H64A H -0.210856 -0.267194 0.403074 0.071 Uiso 1 1 calc GR .
H64B H -0.150904 -0.326303 0.331380 0.071 Uiso 1 1 calc GR .
H64C H -0.175368 -0.228153 0.301694 0.071 Uiso 1 1 calc GR .
N7 N -0.0426(4) 0.7986(3) 0.0594(3) 0.0872(15) Uani 1 1 d . .
C65 C -0.0053(3) 0.8323(3) 0.1044(3) 0.0463(10) Uani 1 1 d . .
C66 C 0.0442(4) 0.8745(3) 0.1597(3) 0.0533(11) Uani 1 1 d . .
H66A H -0.009598 0.895164 0.207096 0.080 Uiso 1 1 calc GR .
H66B H 0.086182 0.923371 0.124787 0.080 Uiso 1 1 calc GR .
H66C H 0.089841 0.833911 0.185113 0.080 Uiso 1 1 calc GR .
N8 N 0.4573(6) 0.1776(4) 0.8187(5) 0.125(2) Uani 1 1 d . U
C67 C 0.5335(6) 0.1525(4) 0.8276(4) 0.0816(17) Uani 1 1 d . U
C68 C 0.6363(5) 0.1256(4) 0.8348(4) 0.0938(19) Uani 1 1 d . U
H68A H 0.678880 0.116487 0.776585 0.141 Uiso 1 1 calc GR .
H68B H 0.631029 0.071820 0.874632 0.141 Uiso 1 1 calc GR .
H68C H 0.669306 0.170139 0.858106 0.141 Uiso 1 1 calc GR .

loop_
_atom_site_aniso_label
_atom_site_aniso_U_11
_atom_site_aniso_U_22
_atom_site_aniso_U_33
_atom_site_aniso_U_23
_atom_site_aniso_U_13
_atom_site_aniso_U_12
Eu1 0.01913(11) 0.02666(11) 0.01309(9) -0.00099(7) -0.00017(7) 0.00024(7)
Eu2 0.02031(11) 0.02472(11) 0.01230(9) -0.00171(7) 0.00098(7) 0.00154(7)
O1 0.0247(12) 0.0343(12) 0.0175(10) -0.0012(9) 0.0008(9) 0.0060(10)
O2 0.0249(12) 0.0294(11) 0.0148(10) -0.0009(8) 0.0018(9) -0.0023(9)
O3 0.0201(11) 0.0310(11) 0.0131(10) -0.0010(8) 0.0018(8) -0.0014(9)
O4 0.0250(12) 0.0393(13) 0.0234(11) 0.0006(10) -0.0037(10) -0.0063(10)
O5 0.0270(12) 0.0379(12) 0.0190(10) -0.0046(9) -0.0042(9) -0.0037(10)
O6 0.0302(13) 0.0340(13) 0.0208(11) -0.0069(10) 0.0001(10) -0.0021(10)
O7 0.0341(13) 0.0382(13) 0.0315(12) -0.0144(10) -0.0067(11) 0.0067(11)
O8 0.0183(11) 0.0266(11) 0.0144(10) 0.0000(8) 0.0019(8) -0.0015(9)
N1 0.0252(14) 0.0319(14) 0.0231(13) -0.0028(11) -0.0022(11) 0.0005(11)
N2 0.0257(15) 0.0382(16) 0.0281(14) -0.0020(12) -0.0004(12) 0.0046(12)
N3 0.0273(15) 0.0331(14) 0.0167(12) 0.0011(11) -0.0050(11) -0.0003(12)
N4 0.0266(15) 0.0383(16) 0.0244(14) 0.0041(12) -0.0016(12) -0.0055(12)
N5 0.0226(14) 0.0290(14) 0.0175(12) -0.0011(10) -0.0003(11) 0.0033(11)
N6 0.0328(16) 0.0421(17) 0.0204(13) 0.0009(12) 0.0051(12) -0.0046(13)
C1 0.0244(16) 0.0277(16) 0.0210(15) -0.0032(12) -0.0008(13) -0.0006(13)
C2 0.0264(17) 0.0255(16) 0.0209(15) -0.0010(12) 0.0001(13) 0.0015(13)
C3 0.0266(17) 0.0338(17) 0.0176(15) -0.0025(13) -0.0007(13) 0.0043(14)
C4 0.0263(18) 0.0364(18) 0.0221(16) -0.0028(14) 0.0034(14) 0.0000(14)
C5 0.0204(16) 0.0292(16) 0.0278(16) -0.0019(13) -0.0011(13) 0.0009(13)
C6 0.0257(17) 0.0344(18) 0.0241(16) -0.0021(13) -0.0015(13) -0.0022(14)
C7 0.0304(19) 0.043(2) 0.0327(19) 0.0004(16) -0.0109(16) 0.0080(16)
C8 0.038(2) 0.044(2) 0.0219(16) -0.0021(14) -0.0081(15) 0.0079(16)
C9 0.0299(19) 0.051(2) 0.0165(15) -0.0002(15) -0.0015(14) 0.0053(16)
C10 0.0270(18) 0.0358(19) 0.0300(18) -0.0020(15) -0.0026(15) -0.0014(15)
C11 0.0252(17) 0.0300(17) 0.0307(17) 0.0000(14) 0.0019(14) -0.0018(13)
C12 0.040(2) 0.049(2) 0.0318(18) -0.0139(16) -0.0085(16) 0.0135(17)
C13 0.040(2) 0.057(2) 0.038(2) -0.0128(18) -0.0138(17) 0.0134(18)
C14 0.033(2) 0.0388(19) 0.0353(19) -0.0017(15) 0.0001(16) 0.0060(15)
C15 0.035(2) 0.0321(18) 0.049(2) -0.0104(16) -0.0019(17) -0.0012(15)
C16 0.0296(19) 0.0382(19) 0.041(2) -0.0051(16) -0.0056(16) -0.0016(15)
C17 0.035(2) 0.046(2) 0.056(2) -0.0160(19) -0.0083(18) 0.0144(17)
C18 0.037(2) 0.058(3) 0.065(3) -0.022(2) 0.001(2) 0.0120(19)
C19 0.0293(18) 0.0269(16) 0.0167(14) -0.0014(12) 0.0027(13) 0.0024(13)
C20 0.0252(17) 0.0229(15) 0.0169(14) -0.0035(12) 0.0011(13) 0.0028(13)
C21 0.0271(17) 0.0268(16) 0.0176(14) -0.0016(12) -0.0009(13) 0.0037(13)
C22 0.0257(17) 0.0268(16) 0.0249(16) -0.0032(13) -0.0035(13) -0.0009(13)
C23 0.0236(17) 0.0285(16) 0.0223(15) 0.0009(13) 0.0009(13) -0.0002(13)
C24 0.0279(17) 0.0302(16) 0.0201(15) -0.0007(13) -0.0014(13) 0.0010(13)
C25 0.0353(19) 0.0377(19) 0.0207(16) 0.0066(14) -0.0013(14) -0.0054(15)
C26 0.0323(19) 0.046(2) 0.0213(16) 0.0104(15) -0.0043(14) -0.0053(16)
C27 0.0308(19) 0.045(2) 0.0237(16) 0.0043(15) -0.0078(15) -0.0001(16)
C28 0.0268(18) 0.0393(19) 0.0236(16) 0.0001(14) -0.0032(14) 0.0020(15)
C29 0.0300(18) 0.0345(18) 0.0261(16) 0.0041(14) -0.0044(14) -0.0015(14)
C30 0.034(2) 0.041(2) 0.037(2) 0.0027(16) 0.0002(17) 0.0009(16)
C31 0.036(2) 0.057(2) 0.033(2) 0.0042(18) 0.0073(17) -0.0007(19)
C32 0.038(2) 0.059(2) 0.036(2) 0.0059(18) -0.0032(17) -0.0176(19)
C33 0.045(2) 0.050(2) 0.044(2) -0.0016(18) -0.0059(19) -0.0202(19)
C34 0.036(2) 0.045(2) 0.0293(18) 0.0001(16) 0.0010(16) -0.0037(16)
C35 0.047(3) 0.096(4) 0.051(3) 0.002(3) 0.005(2) -0.033(3)
C36 0.045(3) 0.121(5) 0.095(4) -0.053(4) 0.005(3) -0.027(3)
C37 0.0241(17) 0.0270(16) 0.0171(14) -0.0032(12) 0.0029(13) 0.0028(13)
C38 0.0236(16) 0.0262(15) 0.0173(14) -0.0040(12) 0.0036(12) 0.0016(13)
C39 0.0283(17) 0.0329(17) 0.0184(15) -0.0028(13) -0.0015(13) 0.0008(14)
C40 0.0363(19) 0.0397(19) 0.0143(14) -0.0012(13) 0.0038(14) -0.0020(15)
C41 0.0268(18) 0.0381(18) 0.0203(15) -0.0009(14) 0.0048(14) -0.0004(14)
C42 0.0230(17) 0.0306(16) 0.0231(15) -0.0012(13) 0.0021(13) 0.0025(13)
C43 0.0245(18) 0.0404(19) 0.0284(17) -0.0022(15) 0.0005(14) -0.0040(15)
C44 0.0283(19) 0.042(2) 0.0316(18) 0.0012(15) -0.0061(15) -0.0033(15)
C45 0.0256(18) 0.0372(18) 0.0233(16) -0.0020(14) -0.0010(14) 0.0013(14)
C46 0.0293(19) 0.043(2) 0.0237(16) -0.0010(15) -0.0005(14) -0.0021(15)
C47 0.034(2) 0.048(2) 0.0152(15) -0.0012(14) -0.0001(14) -0.0074(16)
C48 0.040(2) 0.064(3) 0.035(2) 0.0129(19) -0.0090(18) -0.008(2)
C49 0.054(3) 0.060(3) 0.034(2) 0.0150(19) -0.0070(19) -0.018(2)
C50 0.037(2) 0.064(3) 0.0223(17) -0.0014(17) -0.0005(16) -0.0168(19)
C51 0.032(2) 0.057(2) 0.036(2) -0.0092(18) 0.0007(17) -0.0018(18)
C52 0.034(2) 0.044(2) 0.0302(18) -0.0017(16) 0.0036(16) -0.0012(17)
C53 0.040(2) 0.085(3) 0.049(2) 0.001(2) -0.001(2) -0.024(2)
C54 0.049(3) 0.103(4) 0.119(5) -0.063(4) 0.013(3) -0.027(3)
C55 0.036(2) 0.056(2) 0.043(2) -0.0002(19) -0.0069(18) -0.0174(18)
C56 0.0284(18) 0.0381(19) 0.0323(18) 0.0012(15) -0.0064(15) -0.0031(15)
C57 0.041(2) 0.047(2) 0.0314(18) -0.0047(16) -0.0145(16) -0.0143(17)
C58 0.0351(19) 0.0407(19) 0.0232(16) -0.0039(14) -0.0081(15) 0.0054(16)
C59 0.047(2) 0.047(2) 0.0256(18) -0.0075(16) -0.0115(17) -0.0057(18)
C60 0.056(3) 0.046(2) 0.066(3) -0.029(2) -0.016(2) 0.018(2)
C61 0.047(2) 0.037(2) 0.0266(17) -0.0105(15) -0.0060(16) 0.0092(17)
C62 0.055(2) 0.0300(18) 0.0345(19) -0.0122(15) -0.0113(18) 0.0016(17)
C63 0.040(2) 0.0382(19) 0.0186(15) -0.0047(14) -0.0009(14) -0.0048(16)
C64 0.046(2) 0.052(2) 0.045(2) -0.0190(19) -0.0060(19) -0.0121(19)
N7 0.087(3) 0.109(4) 0.070(3) -0.036(3) -0.010(3) -0.032(3)
C65 0.056(3) 0.045(2) 0.032(2) -0.0058(17) 0.0028(19) -0.0034(19)
C66 0.071(3) 0.057(3) 0.034(2) -0.0051(19) -0.017(2) 0.001(2)
N8 0.122(5) 0.108(5) 0.183(7) -0.052(5) -0.090(5) 0.002(4)
C67 0.094(4) 0.084(4) 0.086(4) -0.041(3) -0.044(3) 0.011(3)
C68 0.123(5) 0.085(4) 0.076(4) -0.032(3) -0.022(4) 0.031(4)

loop_
_atom_type_symbol
_atom_type_description
_atom_type_scat_dispersion_real
_atom_type_scat_dispersion_imag
_atom_type_scat_source
C C 0.0033 0.0016 'International Tables Vol C Tables 4.2.6.8 and 6.1.1.4'
H H 0.0000 0.0000 'International Tables Vol C Tables 4.2.6.8 and 6.1.1.4'
Eu Eu -0.1578 3.6682 'International Tables Vol C Tables 4.2.6.8 and 6.1.1.4'
N N 0.0061 0.0033 'International Tables Vol C Tables 4.2.6.8 and 6.1.1.4'
O O 0.0106 0.0060 'International Tables Vol C Tables 4.2.6.8 and 6.1.1.4'

loop_
_geom_angle_atom_site_label_1
_geom_angle_atom_site_label_2
_geom_angle_atom_site_label_3
_geom_angle
_geom_angle_site_symmetry_1
_geom_angle_site_symmetry_3
Eu2 Eu1 Eu2 61.908(7) 2_556 .
O1 Eu1 Eu2 41.99(5) . 2_556
O1 Eu1 Eu2 101.05(5) . .
O1 Eu1 O3 134.10(7) . .
O1 Eu1 N1 64.67(7) . .
O1 Eu1 N3 108.42(8) . .
O1 Eu1 C20 84.51(7) . .
O2 Eu1 Eu2 70.13(5) . .
O2 Eu1 Eu2 42.25(5) . 2_556
O2 Eu1 O1 67.80(7) . .
O2 Eu1 O3 77.33(7) . .
O2 Eu1 N1 109.35(8) . .
O2 Eu1 N3 66.36(7) . .
O2 Eu1 C20 20.64(7) . .
O3 Eu1 Eu2 92.12(5) . 2_556
O3 Eu1 Eu2 37.09(5) . .
O3 Eu1 N1 159.42(7) . .
O3 Eu1 N3 82.25(8) . .
O3 Eu1 C20 70.57(7) . .
O4 Eu1 Eu2 91.49(6) . .
O4 Eu1 Eu2 98.34(5) . 2_556
O4 Eu1 O1 82.82(7) . .
O4 Eu1 O2 140.56(7) . .
O4 Eu1 O3 109.05(7) . .
O4 Eu1 N1 78.62(8) . .
O4 Eu1 N3 151.60(8) . .
O4 Eu1 C20 160.91(7) . .
O5 Eu1 Eu2 111.23(5) . .
O5 Eu1 Eu2 169.73(5) . 2_556
O5 Eu1 O1 139.96(7) . .
O5 Eu1 O2 145.21(7) . .
O5 Eu1 O3 84.81(7) . .
O5 Eu1 O4 73.55(7) . .
O5 Eu1 O8 129.05(7) . .
O5 Eu1 N1 79.07(8) . .
O5 Eu1 N3 81.94(8) . .
O5 Eu1 C20 124.68(7) . .
O8 Eu1 Eu2 33.61(5) . .
O8 Eu1 Eu2 40.99(5) . 2_556
O8 Eu1 O1 70.90(7) . .
O8 Eu1 O2 72.29(7) . .
O8 Eu1 O3 70.67(7) . .
O8 Eu1 O4 73.57(7) . .
O8 Eu1 N1 129.73(7) . .
O8 Eu1 N3 134.47(8) . .
O8 Eu1 C20 88.80(7) . .
N1 Eu1 Eu2 163.32(6) . .
N1 Eu1 Eu2 105.89(6) . 2_556
N1 Eu1 C20 108.57(8) . .
N3 Eu1 Eu2 110.96(6) . .
N3 Eu1 Eu2 107.40(6) . 2_556
N3 Eu1 N1 82.89(8) . .
N3 Eu1 C20 47.07(8) . .
C20 Eu1 Eu2 76.99(5) . .
C20 Eu1 Eu2 62.86(5) . 2_556
Eu1 Eu2 Eu1 118.091(7) 2_556 .
Eu1 Eu2 Eu2 62.690(7) 2_556 2_556
Eu2 Eu2 Eu1 55.401(8) 2_556 .
O1 Eu2 Eu1 41.21(5) 2_556 2_556
O1 Eu2 Eu1 152.59(5) 2_556 .
O1 Eu2 Eu2 101.08(5) 2_556 2_556
O1 Eu2 O2 66.37(7) 2_556 2_556
O1 Eu2 N5 76.10(8) 2_556 .
O2 Eu2 Eu1 111.30(5) 2_556 .
O2 Eu2 Eu1 41.10(5) 2_556 2_556
O2 Eu2 Eu2 70.29(5) 2_556 2_556
O2 Eu2 N5 134.98(7) 2_556 .
O3 Eu2 Eu1 38.06(5) . .
O3 Eu2 Eu1 142.43(5) . 2_556
O3 Eu2 Eu2 86.93(5) . 2_556
O3 Eu2 O1 141.12(7) . 2_556
O3 Eu2 O2 149.04(7) . 2_556
O3 Eu2 N5 65.30(7) . .
O6 Eu2 Eu1 76.39(6) . .
O6 Eu2 Eu1 124.46(5) . 2_556
O6 Eu2 Eu2 106.92(5) . 2_556
O6 Eu2 O1 128.30(8) . 2_556
O6 Eu2 O2 83.37(7) . 2_556
O6 Eu2 O3 83.60(7) . .
O6 Eu2 O8 138.71(7) . 2_556
O6 Eu2 N5 141.19(7) . .
O7 Eu2 Eu1 119.66(6) . 2_556
O7 Eu2 Eu1 122.23(6) . .
O7 Eu2 Eu2 177.36(6) . 2_556
O7 Eu2 O1 81.51(7) . 2_556
O7 Eu2 O2 110.55(8) . 2_556
O7 Eu2 O3 91.35(8) . .
O7 Eu2 O6 70.87(8) . .
O7 Eu2 O8 141.65(7) . .
O7 Eu2 O8 147.81(7) . 2_556
O7 Eu2 N5 86.55(8) . .
O8 Eu2 Eu1 33.62(5) . .
O8 Eu2 Eu1 84.04(5) 2_556 .
O8 Eu2 Eu1 39.77(5) 2_556 2_556
O8 Eu2 Eu1 91.68(5) . 2_556
O8 Eu2 Eu2 35.78(5) . 2_556
O8 Eu2 Eu2 34.75(5) 2_556 2_556
O8 Eu2 O1 69.30(7) 2_556 2_556
O8 Eu2 O1 132.87(7) . 2_556
O8 Eu2 O2 77.72(7) . 2_556
O8 Eu2 O2 70.34(7) 2_556 2_556
O8 Eu2 O3 71.65(7) . .
O8 Eu2 O3 102.75(7) 2_556 .
O8 Eu2 O6 73.18(7) . .
O8 Eu2 O8 70.53(8) . 2_556
O8 Eu2 N5 73.83(7) 2_556 .
O8 Eu2 N5 114.62(7) . .
N5 Eu2 Eu1 94.00(6) . 2_556
N5 Eu2 Eu1 90.81(6) . .
N5 Eu2 Eu2 94.54(6) . 2_556
Eu1 O1 Eu2 96.80(7) . 2_556
C2 O1 Eu1 123.52(18) . .
C2 O1 Eu2 139.42(18) . 2_556
Eu1 O2 Eu2 96.64(7) . 2_556
C20 O2 Eu1 119.77(17) . .
C20 O2 Eu2 143.38(18) . 2_556
Eu2 O3 Eu1 104.85(7) . .
C38 O3 Eu1 125.71(18) . .
C38 O3 Eu2 119.03(18) . .
C56 O4 Eu1 136.1(2) . .
C58 O5 Eu1 135.1(2) . .
C63 O6 Eu2 136.6(2) . .
C61 O7 Eu2 135.2(2) . .
Eu1 O8 Eu2 99.23(7) . 2_556
Eu1 O8 H8 111.6 . .
Eu2 O8 Eu1 112.77(8) . .
Eu2 O8 Eu2 109.47(8) . 2_556
Eu2 O8 H8 111.6 2_556 .
Eu2 O8 H8 111.6 . .
C1 N1 Eu1 115.7(2) . .
C9 N1 Eu1 126.9(2) . .
C9 N1 C1 117.1(3) . .
C10 N2 C5 117.3(3) . .
C19 N3 Eu1 114.05(18) . .
C27 N3 Eu1 126.5(2) . .
C27 N3 C19 117.6(3) . .
C28 N4 C23 116.1(3) . .
C37 N5 Eu2 115.1(2) . .
C45 N5 Eu2 126.3(2) . .
C45 N5 C37 118.4(3) . .
C46 N6 C41 121.8(3) . .
N1 C1 C2 116.1(3) . .
N1 C1 C6 122.8(3) . .
C6 C1 C2 121.1(3) . .
O1 C2 C1 119.3(3) . .
O1 C2 C3 123.4(3) . .
C3 C2 C1 117.2(3) . .
C2 C3 H3 119.7 . .
C4 C3 C2 120.6(3) . .
C4 C3 H3 119.7 . .
C3 C4 H4 118.3 . .
C5 C4 C3 123.3(3) . .
C5 C4 H4 118.3 . .
N2 C5 C6 119.1(3) . .
C4 C5 N2 123.5(3) . .
C4 C5 C6 117.4(3) . .
C1 C6 C5 120.2(3) . .
C1 C6 C7 116.7(3) . .
C7 C6 C5 123.1(3) . .
C6 C7 H7 120.0 . .
C8 C7 C6 120.1(3) . .
C8 C7 H7 120.0 . .
C7 C8 H8A 120.4 . .
C7 C8 C9 119.1(3) . .
C9 C8 H8A 120.4 . .
N1 C9 C8 124.2(3) . .
N1 C9 H9 117.9 . .
C8 C9 H9 117.9 . .
N2 C10 H10 117.8 . .
N2 C10 C11 124.4(3) . .
C11 C10 H10 117.8 . .
C12 C11 C10 122.4(3) . .
C16 C11 C10 120.2(3) . .
C16 C11 C12 117.4(3) . .
C11 C12 H12 119.6 . .
C13 C12 C11 120.7(3) . .
C13 C12 H12 119.6 . .
C12 C13 H13 119.0 . .
C12 C13 C14 121.9(4) . .
C14 C13 H13 119.0 . .
C13 C14 C15 117.2(3) . .
C13 C14 C17 120.9(3) . .
C15 C14 C17 121.8(3) . .
C14 C15 H15 119.4 . .
C16 C15 C14 121.3(3) . .
C16 C15 H15 119.4 . .
C11 C16 H16 119.3 . .
C15 C16 C11 121.4(3) . .
C15 C16 H16 119.3 . .
C14 C17 H17A 109.8 . .
C14 C17 H17B 109.8 . .
C14 C17 C18 109.4(3) . .
H17A C17 H17B 108.2 . .
C18 C17 H17A 109.8 . .
C18 C17 H17B 109.8 . .
C17 C18 H18A 109.5 . .
C17 C18 H18B 109.5 . .
C17 C18 H18C 109.5 . .
H18A C18 H18B 109.5 . .
H18A C18 H18C 109.5 . .
H18B C18 H18C 109.5 . .
N3 C19 C20 116.7(3) . .
N3 C19 C24 121.9(3) . .
C24 C19 C20 121.3(3) . .
O2 C20 Eu1 39.58(13) . .
O2 C20 C19 118.4(3) . .
O2 C20 C21 124.1(3) . .
C19 C20 Eu1 80.62(18) . .
C21 C20 Eu1 158.6(2) . .
C21 C20 C19 117.5(3) . .
C20 C21 H21 119.5 . .
C20 C21 C22 120.9(3) . .
C22 C21 H21 119.5 . .
C21 C22 H22 118.8 . .
C23 C22 C21 122.3(3) . .
C23 C22 H22 118.8 . .
C22 C23 N4 122.5(3) . .
C22 C23 C24 118.6(3) . .
C24 C23 N4 118.9(3) . .
C19 C24 C23 119.3(3) . .
C19 C24 C25 117.3(3) . .
C23 C24 C25 123.4(3) . .
C24 C25 H25 120.0 . .
C26 C25 C24 119.9(3) . .
C26 C25 H25 120.0 . .
C25 C26 H26 120.4 . .
C25 C26 C27 119.2(3) . .
C27 C26 H26 120.4 . .
N3 C27 C26 124.1(3) . .
N3 C27 H27 117.9 . .
C26 C27 H27 117.9 . .
N4 C28 H28 118.1 . .
N4 C28 C29 123.9(3) . .
C29 C28 H28 118.1 . .
C30 C29 C28 121.9(3) . .
C34 C29 C28 119.3(3) . .
C34 C29 C30 118.8(3) . .
C29 C30 H30 120.2 . .
C31 C30 C29 119.6(4) . .
C31 C30 H30 120.2 . .
C30 C31 H31 119.2 . .
C30 C31 C32 121.6(4) . .
C32 C31 H31 119.2 . .
C31 C32 C35 121.4(4) . .
C33 C32 C31 118.4(3) . .
C33 C32 C35 120.2(4) . .
C32 C33 H33 119.7 . .
C32 C33 C34 120.6(4) . .
C34 C33 H33 119.7 . .
C29 C34 C33 121.1(3) . .
C29 C34 H34 119.5 . .
C33 C34 H34 119.5 . .
C32 C35 H35A 109.5 . .
C32 C35 H35B 109.5 . .
H35A C35 H35B 108.1 . .
C36 C35 C32 110.7(4) . .
C36 C35 H35A 109.5 . .
C36 C35 H35B 109.5 . .
C35 C36 H36A 109.5 . .
C35 C36 H36B 109.5 . .
C35 C36 H36C 109.5 . .
H36A C36 H36B 109.5 . .
H36A C36 H36C 109.5 . .
H36B C36 H36C 109.5 . .
N5 C37 C38 117.5(3) . .
N5 C37 C42 121.6(3) . .
C42 C37 C38 120.9(3) . .
O3 C38 C37 118.4(3) . .
O3 C38 C39 124.3(3) . .
C39 C38 C37 117.3(3) . .
C38 C39 H39 119.2 . .
C38 C39 C40 121.6(3) . .
C40 C39 H39 119.2 . .
C39 C40 H40 119.2 . .
C41 C40 C39 121.7(3) . .
C41 C40 H40 119.2 . .
N6 C41 C42 114.9(3) . .
C40 C41 N6 126.3(3) . .
C40 C41 C42 118.7(3) . .
C37 C42 C41 119.6(3) . .
C43 C42 C37 117.8(3) . .
C43 C42 C41 122.6(3) . .
C42 C43 H43 120.1 . .
C44 C43 C42 119.8(3) . .
C44 C43 H43 120.1 . .
C43 C44 H44 120.8 . .
C43 C44 C45 118.3(3) . .
C45 C44 H44 120.8 . .
N5 C45 C44 123.9(3) . .
N5 C45 H45 118.1 . .
C44 C45 H45 118.1 . .
N6 C46 H46 119.4 . .
N6 C46 C47 121.2(3) . .
C47 C46 H46 119.4 . .
C48 C47 C46 120.3(3) . .
C48 C47 C52 118.2(3) . .
C52 C47 C46 121.4(3) . .
C47 C48 H48 119.9 . .
C47 C48 C49 120.1(4) . .
C49 C48 H48 119.9 . .
C48 C49 H49 119.1 . .
C50 C49 C48 121.8(4) . .
C50 C49 H49 119.1 . .
C49 C50 C51 118.3(3) . .
C49 C50 C53 120.9(4) . .
C51 C50 C53 120.8(4) . .
C50 C51 H51 119.7 . .
C52 C51 C50 120.7(4) . .
C52 C51 H51 119.7 . .
C47 C52 H52 119.5 . .
C51 C52 C47 120.9(4) . .
C51 C52 H52 119.5 . .
C50 C53 H53A 108.8 . .
C50 C53 H53B 108.8 . .
H53A C53 H53B 107.7 . .
C54 C53 C50 113.7(4) . .
C54 C53 H53A 108.8 . .
C54 C53 H53B 108.8 . .
C53 C54 H54A 109.5 . .
C53 C54 H54B 109.5 . .
C53 C54 H54C 109.5 . .
H54A C54 H54B 109.5 . .
H54A C54 H54C 109.5 . .
H54B C54 H54C 109.5 . .
H55A C55 H55B 109.5 . .
H55A C55 H55C 109.5 . .
H55B C55 H55C 109.5 . .
C56 C55 H55A 109.5 . .
C56 C55 H55B 109.5 . .
C56 C55 H55C 109.5 . .
O4 C56 C55 116.8(3) . .
O4 C56 C57 123.9(3) . .
C57 C56 C55 119.3(3) . .
C56 C57 H57 117.3 . .
C58 C57 C56 125.4(3) . .
C58 C57 H57 117.3 . .
O5 C58 C57 125.8(3) . .
O5 C58 C59 115.3(3) . .
C57 C58 C59 118.8(3) . .
C58 C59 H59A 109.5 . .
C58 C59 H59B 109.5 . .
C58 C59 H59C 109.5 . .
H59A C59 H59B 109.5 . .
H59A C59 H59C 109.5 . .
H59B C59 H59C 109.5 . .
H60A C60 H60B 109.5 . .
H60A C60 H60C 109.5 . .
H60B C60 H60C 109.5 . .
C61 C60 H60A 109.5 . .
C61 C60 H60B 109.5 . .
C61 C60 H60C 109.5 . .
O7 C61 C60 116.0(3) . .
O7 C61 C62 124.2(3) . .
C62 C61 C60 119.8(3) . .
C61 C62 H62 118.1 . .
C61 C62 C63 123.8(3) . .
C63 C62 H62 118.1 . .
O6 C63 C62 123.9(3) . .
O6 C63 C64 116.7(3) . .
C62 C63 C64 119.4(3) . .
C63 C64 H64A 109.5 . .
C63 C64 H64B 109.5 . .
C63 C64 H64C 109.5 . .
H64A C64 H64B 109.5 . .
H64A C64 H64C 109.5 . .
H64B C64 H64C 109.5 . .
N7 C65 C66 178.6(5) . .
C65 C66 H66A 109.5 . .
C65 C66 H66B 109.5 . .
C65 C66 H66C 109.5 . .
H66A C66 H66B 109.5 . .
H66A C66 H66C 109.5 . .
H66B C66 H66C 109.5 . .
N8 C67 C68 175.5(9) . .
C67 C68 H68A 109.5 . .
C67 C68 H68B 109.5 . .
C67 C68 H68C 109.5 . .
H68A C68 H68B 109.5 . .
H68A C68 H68C 109.5 . .
H68B C68 H68C 109.5 . .

loop_
_geom_bond_atom_site_label_1
_geom_bond_atom_site_label_2
_geom_bond_distance
_geom_bond_site_symmetry_2
Eu1 Eu2 3.6266(4) 2_556
Eu1 Eu2 3.9147(4) .
Eu1 O1 2.406(2) .
Eu1 O2 2.400(2) .
Eu1 O3 2.497(2) .
Eu1 O4 2.352(2) .
Eu1 O5 2.341(2) .
Eu1 O8 2.351(2) .
Eu1 N1 2.605(3) .
Eu1 N3 2.538(3) .
Eu1 C20 3.270(3) .
Eu2 Eu2 3.8867(5) 2_556
Eu2 O1 2.443(2) 2_556
Eu2 O2 2.4549(19) 2_556
Eu2 O3 2.442(2) .
Eu2 O6 2.388(2) .
Eu2 O7 2.335(2) .
Eu2 O8 2.410(2) 2_556
Eu2 O8 2.350(2) .
Eu2 N5 2.572(3) .
O1 C2 1.322(4) .
O2 C20 1.328(4) .
O3 C38 1.344(4) .
O4 C56 1.266(4) .
O5 C58 1.271(4) .
O6 C63 1.253(4) .
O7 C61 1.282(4) .
O8 H8 1.0000 .
N1 C1 1.386(4) .
N1 C9 1.318(4) .
N2 C5 1.419(4) .
N2 C10 1.270(4) .
N3 C19 1.389(4) .
N3 C27 1.319(4) .
N4 C23 1.424(4) .
N4 C28 1.276(4) .
N5 C37 1.365(4) .
N5 C45 1.326(4) .
N6 C41 1.420(4) .
N6 C46 1.263(4) .
C1 C2 1.426(4) .
C1 C6 1.417(5) .
C2 C3 1.404(4) .
C3 H3 0.9500 .
C3 C4 1.399(5) .
C4 H4 0.9500 .
C4 C5 1.375(5) .
C5 C6 1.424(4) .
C6 C7 1.421(5) .
C7 H7 0.9500 .
C7 C8 1.358(5) .
C8 H8A 0.9500 .
C8 C9 1.404(5) .
C9 H9 0.9500 .
C10 H10 0.9500 .
C10 C11 1.465(5) .
C11 C12 1.396(5) .
C11 C16 1.392(5) .
C12 H12 0.9500 .
C12 C13 1.378(5) .
C13 H13 0.9500 .
C13 C14 1.386(5) .
C14 C15 1.393(5) .
C14 C17 1.510(5) .
C15 H15 0.9500 .
C15 C16 1.374(5) .
C16 H16 0.9500 .
C17 H17A 0.9900 .
C17 H17B 0.9900 .
C17 C18 1.537(6) .
C18 H18A 0.9800 .
C18 H18B 0.9800 .
C18 H18C 0.9800 .
C19 C20 1.446(4) .
C19 C24 1.410(4) .
C20 C21 1.374(4) .
C21 H21 0.9500 .
C21 C22 1.410(4) .
C22 H22 0.9500 .
C22 C23 1.380(4) .
C23 C24 1.417(5) .
C24 C25 1.423(4) .
C25 H25 0.9500 .
C25 C26 1.355(5) .
C26 H26 0.9500 .
C26 C27 1.397(5) .
C27 H27 0.9500 .
C28 H28 0.9500 .
C28 C29 1.456(5) .
C29 C30 1.403(5) .
C29 C34 1.381(5) .
C30 H30 0.9500 .
C30 C31 1.388(5) .
C31 H31 0.9500 .
C31 C32 1.391(6) .
C32 C33 1.383(6) .
C32 C35 1.508(5) .
C33 H33 0.9500 .
C33 C34 1.393(5) .
C34 H34 0.9500 .
C35 H35A 0.9900 .
C35 H35B 0.9900 .
C35 C36 1.504(8) .
C36 H36A 0.9800 .
C36 H36B 0.9800 .
C36 H36C 0.9800 .
C37 C38 1.435(4) .
C37 C42 1.419(4) .
C38 C39 1.386(4) .
C39 H39 0.9500 .
C39 C40 1.416(4) .
C40 H40 0.9500 .
C40 C41 1.373(5) .
C41 C42 1.426(4) .
C42 C43 1.411(5) .
C43 H43 0.9500 .
C43 C44 1.375(5) .
C44 H44 0.9500 .
C44 C45 1.402(5) .
C45 H45 0.9500 .
C46 H46 0.9500 .
C46 C47 1.469(5) .
C47 C48 1.384(5) .
C47 C52 1.397(5) .
C48 H48 0.9500 .
C48 C49 1.399(5) .
C49 H49 0.9500 .
C49 C50 1.370(6) .
C50 C51 1.392(6) .
C50 C53 1.515(5) .
C51 H51 0.9500 .
C51 C52 1.387(5) .
C52 H52 0.9500 .
C53 H53A 0.9900 .
C53 H53B 0.9900 .
C53 C54 1.480(7) .
C54 H54A 0.9800 .
C54 H54B 0.9800 .
C54 H54C 0.9800 .
C55 H55A 0.9800 .
C55 H55B 0.9800 .
C55 H55C 0.9800 .
C55 C56 1.500(5) .
C56 C57 1.409(5) .
C57 H57 0.9500 .
C57 C58 1.377(5) .
C58 C59 1.523(5) .
C59 H59A 0.9800 .
C59 H59B 0.9800 .
C59 H59C 0.9800 .
C60 H60A 0.9800 .
C60 H60B 0.9800 .
C60 H60C 0.9800 .
C60 C61 1.514(5) .
C61 C62 1.388(5) .
C62 H62 0.9500 .
C62 C63 1.407(5) .
C63 C64 1.513(5) .
C64 H64A 0.9800 .
C64 H64B 0.9800 .
C64 H64C 0.9800 .
N7 C65 1.134(5) .
C65 C66 1.432(6) .
C66 H66A 0.9800 .
C66 H66B 0.9800 .
C66 H66C 0.9800 .
N8 C67 1.101(8) .
C67 C68 1.430(8) .
C68 H68A 0.9800 .
C68 H68B 0.9800 .
C68 H68C 0.9800 .

loop_
_geom_torsion_atom_site_label_1
_geom_torsion_atom_site_label_2
_geom_torsion_atom_site_label_3
_geom_torsion_atom_site_label_4
_geom_torsion
_geom_torsion_site_symmetry_1
Eu1 O1 C2 C1 -7.2(4) .
Eu1 O1 C2 C3 172.5(2) .
Eu1 O2 C20 C19 18.9(3) .
Eu1 O2 C20 C21 -161.0(2) .
Eu1 O3 C38 C37 118.1(3) .
Eu1 O3 C38 C39 -60.6(4) .
Eu1 O4 C56 C55 179.4(2) .
Eu1 O4 C56 C57 -0.1(6) .
Eu1 O5 C58 C57 -5.0(5) .
Eu1 O5 C58 C59 176.3(2) .
Eu1 N1 C1 C2 5.5(3) .
Eu1 N1 C1 C6 -175.3(2) .
Eu1 N1 C9 C8 173.7(3) .
Eu1 N3 C19 C20 -14.5(3) .
Eu1 N3 C19 C24 165.9(2) .
Eu1 N3 C27 C26 -165.1(3) .
Eu1 C20 C21 C22 147.6(4) .
Eu2 O1 C2 C1 165.5(2) 2_556
Eu2 O1 C2 C3 -14.8(5) 2_556
Eu2 O2 C20 Eu1 173.3(4) 2_556
Eu2 O2 C20 C19 -167.8(2) 2_556
Eu2 O2 C20 C21 12.3(5) 2_556
Eu2 O3 C38 C37 -21.4(3) .
Eu2 O3 C38 C39 159.9(2) .
Eu2 O6 C63 C62 -5.1(5) .
Eu2 O6 C63 C64 177.0(2) .
Eu2 O7 C61 C60 -154.4(3) .
Eu2 O7 C61 C62 26.5(5) .
Eu2 N5 C37 C38 11.9(3) .
Eu2 N5 C37 C42 -169.3(2) .
Eu2 N5 C45 C44 171.5(2) .
O1 C2 C3 C4 176.8(3) .
O2 C20 C21 C22 -177.8(3) .
O3 C38 C39 C40 175.3(3) .
O4 C56 C57 C58 1.4(6) .
O7 C61 C62 C63 -2.3(6) .
N1 C1 C2 O1 0.5(4) .
N1 C1 C2 C3 -179.2(3) .
N1 C1 C6 C5 -177.1(3) .
N1 C1 C6 C7 0.8(5) .
N2 C5 C6 C1 179.2(3) .
N2 C5 C6 C7 1.5(5) .
N2 C10 C11 C12 3.0(5) .
N2 C10 C11 C16 -178.1(3) .
N3 C19 C20 Eu1 10.4(2) .
N3 C19 C20 O2 -1.7(4) .
N3 C19 C20 C21 178.2(3) .
N3 C19 C24 C23 179.0(3) .
N3 C19 C24 C25 1.2(5) .
N4 C23 C24 C19 -178.5(3) .
N4 C23 C24 C25 -0.8(5) .
N4 C28 C29 C30 -7.2(5) .
N4 C28 C29 C34 175.2(3) .
N5 C37 C38 O3 5.4(4) .
N5 C37 C38 C39 -175.9(3) .
N5 C37 C42 C41 177.4(3) .
N5 C37 C42 C43 -4.2(5) .
N6 C41 C42 C37 -178.1(3) .
N6 C41 C42 C43 3.6(5) .
N6 C46 C47 C48 -176.2(3) .
N6 C46 C47 C52 1.2(5) .
C1 N1 C9 C8 -0.8(5) .
C1 C2 C3 C4 -3.5(5) .
C1 C6 C7 C8 -0.4(5) .
C2 C1 C6 C5 2.1(5) .
C2 C1 C6 C7 180.0(3) .
C2 C3 C4 C5 2.0(5) .
C3 C4 C5 N2 178.7(3) .
C3 C4 C5 C6 1.7(5) .
C4 C5 C6 C1 -3.7(5) .
C4 C5 C6 C7 178.6(3) .
C5 N2 C10 C11 -175.1(3) .
C5 C6 C7 C8 177.4(3) .
C6 C1 C2 O1 -178.8(3) .
C6 C1 C2 C3 1.5(5) .
C6 C7 C8 C9 -0.5(6) .
C7 C8 C9 N1 1.2(6) .
C9 N1 C1 C2 -179.4(3) .
C9 N1 C1 C6 -0.2(5) .
C10 N2 C5 C4 41.6(5) .
C10 N2 C5 C6 -141.5(3) .
C10 C11 C12 C13 179.5(3) .
C10 C11 C16 C15 -179.0(3) .
C11 C12 C13 C14 -1.0(6) .
C12 C11 C16 C15 -0.1(5) .
C12 C13 C14 C15 0.8(6) .
C12 C13 C14 C17 -176.8(4) .
C13 C14 C15 C16 -0.2(5) .
C13 C14 C17 C18 82.4(5) .
C14 C15 C16 C11 -0.1(6) .
C15 C14 C17 C18 -95.2(4) .
C16 C11 C12 C13 0.6(5) .
C17 C14 C15 C16 177.4(3) .
C19 N3 C27 C26 -1.6(5) .
C19 C20 C21 C22 2.3(4) .
C19 C24 C25 C26 -1.5(5) .
C20 C19 C24 C23 -0.6(5) .
C20 C19 C24 C25 -178.4(3) .
C20 C21 C22 C23 0.4(5) .
C21 C22 C23 N4 178.6(3) .
C21 C22 C23 C24 -3.2(5) .
C22 C23 C24 C19 3.2(4) .
C22 C23 C24 C25 -179.1(3) .
C23 N4 C28 C29 171.8(3) .
C23 C24 C25 C26 -179.2(3) .
C24 C19 C20 Eu1 -170.0(3) .
C24 C19 C20 O2 177.9(3) .
C24 C19 C20 C21 -2.2(4) .
C24 C25 C26 C27 0.3(5) .
C25 C26 C27 N3 1.3(6) .
C27 N3 C19 C20 179.9(3) .
C27 N3 C19 C24 0.3(4) .
C28 N4 C23 C22 -48.6(4) .
C28 N4 C23 C24 133.1(3) .
C28 C29 C30 C31 -175.5(3) .
C28 C29 C34 C33 177.3(3) .
C29 C30 C31 C32 -1.7(6) .
C30 C29 C34 C33 -0.5(5) .
C30 C31 C32 C33 -0.4(6) .
C30 C31 C32 C35 176.7(4) .
C31 C32 C33 C34 2.1(6) .
C31 C32 C35 C36 -82.0(5) .
C32 C33 C34 C29 -1.7(6) .
C33 C32 C35 C36 95.1(5) .
C34 C29 C30 C31 2.1(5) .
C35 C32 C33 C34 -175.0(4) .
C37 N5 C45 C44 -2.5(5) .
C37 C38 C39 C40 -3.4(4) .
C37 C42 C43 C44 0.3(5) .
C38 C37 C42 C41 -3.8(5) .
C38 C37 C42 C43 174.5(3) .
C38 C39 C40 C41 -0.1(5) .
C39 C40 C41 N6 179.8(3) .
C39 C40 C41 C42 1.7(5) .
C40 C41 C42 C37 0.2(5) .
C40 C41 C42 C43 -178.1(3) .
C41 N6 C46 C47 176.9(3) .
C41 C42 C43 C44 178.6(3) .
C42 C37 C38 O3 -173.5(3) .
C42 C37 C38 C39 5.3(4) .
C42 C43 C44 C45 2.3(5) .
C43 C44 C45 N5 -1.3(5) .
C45 N5 C37 C38 -173.5(3) .
C45 N5 C37 C42 5.3(4) .
C46 N6 C41 C40 41.2(5) .
C46 N6 C41 C42 -140.6(3) .
C46 C47 C48 C49 175.8(4) .
C46 C47 C52 C51 -175.7(3) .
C47 C48 C49 C50 1.3(7) .
C48 C47 C52 C51 1.8(5) .
C48 C49 C50 C51 -1.0(6) .
C48 C49 C50 C53 -178.9(4) .
C49 C50 C51 C52 1.0(6) .
C49 C50 C53 C54 98.6(6) .
C50 C51 C52 C47 -1.5(6) .
C51 C50 C53 C54 -79.3(6) .
C52 C47 C48 C49 -1.7(6) .
C53 C50 C51 C52 179.0(4) .
C55 C56 C57 C58 -178.1(4) .
C56 C57 C58 O5 1.1(6) .
C56 C57 C58 C59 179.8(4) .
C60 C61 C62 C63 178.6(4) .
C61 C62 C63 O6 -7.7(5) .
C61 C62 C63 C64 170.1(3) .
